data_4088281
loop_
_publ_author_name
'Connor, Bridget A.'
'Rittle, Jonathan'
'VanderVelde, David'
'Peters, Jonas C.'

_publ_section_title
;
 A Ni0(\h2-(Si--H))(\h2-H2) Complex That Mediates Facile H Atom Exchange
 between Two \s-Ligands
;
_journal_issue 5
_journal_name_full Organometallics
_journal_page_first 686
_journal_paper_doi 10.1021/acs.organomet.5b00985
_journal_volume 35
_journal_year 2016
_chemical_formula_sum 'C48 H72 Ni2 O P4 Si2'
_chemical_formula_weight 962.53
_space_group_crystal_system monoclinic
_space_group_IT_number 14
_space_group_name_Hall '-P 2ybc'
_space_group_name_H-M_alt 'P 1 21/c 1'
_atom_sites_solution_hydrogens geom
_audit_creation_method SHELXL-2013
_cell_angle_alpha 90
_cell_angle_beta 109.523(3)
_cell_angle_gamma 90
_cell_formula_units_Z 4
_cell_length_a 23.4925(11)
_cell_length_b 11.0111(5)
_cell_length_c 19.1787(9)
_cell_measurement_reflns_used 9145
_cell_measurement_temperature 100(2)
_cell_measurement_theta_max 36.30
_cell_measurement_theta_min 2.50
_cell_volume 4675.9(4)
_computing_cell_refinement 'SAINT v8.34A (Bruker-AXS, 2013)'
_computing_data_collection 'APEX2 v2014.11-0 (Bruker-AXS, 2014)'
_computing_data_reduction 'SAINT v8.34A (Bruker-AXS, 2013)'
_computing_structure_refinement 'SHELXL-2013 (Sheldrick, 2013)'
_computing_structure_solution 'SHELXS-97 (Sheldrick, 2008)'
_diffrn_ambient_temperature 100(2)
_diffrn_detector_area_resol_mean 8.33
_diffrn_measured_fraction_theta_full 1.000
_diffrn_measured_fraction_theta_max 1.000
_diffrn_measurement_device_type 'Bruker KAPPA APEXII CCD'
_diffrn_measurement_method '\f and \w scans'
_diffrn_radiation_type MoK\a
_diffrn_radiation_wavelength 0.71073
_diffrn_reflns_av_R_equivalents 0.0456
_diffrn_reflns_av_unetI/netI 0.0188
_diffrn_reflns_Laue_measured_fraction_full 1.000
_diffrn_reflns_Laue_measured_fraction_max 1.000
_diffrn_reflns_limit_h_max 33
_diffrn_reflns_limit_h_min -33
_diffrn_reflns_limit_k_max 15
_diffrn_reflns_limit_k_min -15
_diffrn_reflns_limit_l_max 27
_diffrn_reflns_limit_l_min -27
_diffrn_reflns_number 183284
_diffrn_reflns_point_group_measured_fraction_full 1.000
_diffrn_reflns_point_group_measured_fraction_max 1.000
_diffrn_reflns_theta_full 25.242
_diffrn_reflns_theta_max 30.507
_diffrn_reflns_theta_min 2.066
_diffrn_source 'fine-focus sealed tube'
_exptl_absorpt_coefficient_mu 1.029
_exptl_absorpt_correction_T_max 0.7472
_exptl_absorpt_correction_T_min 0.6566
_exptl_absorpt_correction_type multi-scan
_exptl_absorpt_process_details 'SADABS-2014/5 (Sheldrick, 2014)'
_exptl_crystal_colour orange
_exptl_crystal_density_diffrn 1.367
_exptl_crystal_density_method 'not measured'
_exptl_crystal_description block
_exptl_crystal_F_000 2048
_exptl_crystal_size_max 0.25
_exptl_crystal_size_mid 0.20
_exptl_crystal_size_min 0.19
_refine_diff_density_max 0.480
_refine_diff_density_min -0.358
_refine_diff_density_rms 0.059
_refine_ls_extinction_method none
_refine_ls_goodness_of_fit_ref 1.053
_refine_ls_hydrogen_treatment constr
_refine_ls_matrix_type full
_refine_ls_number_parameters 559
_refine_ls_number_reflns 14271
_refine_ls_number_restraints 0
_refine_ls_restrained_S_all 1.053
_refine_ls_R_factor_all 0.0311
_refine_ls_R_factor_gt 0.0250
_refine_ls_shift/su_max 0.004
_refine_ls_shift/su_mean 0.000
_refine_ls_structure_factor_coef Fsqd
_refine_ls_weighting_details 'w=1/[\s^2^(Fo^2^)+(0.0290P)^2^+2.3848P] where P=(Fo^2^+2Fc^2^)/3'
_refine_ls_weighting_scheme calc
_refine_ls_wR_factor_gt 0.0608
_refine_ls_wR_factor_ref 0.0639
_reflns_Friedel_coverage 0.000
_reflns_number_gt 12637
_reflns_number_total 14271
_reflns_threshold_expression 'I > 2\s(I)'
_cod_data_source_file om5b00985_si_002.cif
_cod_data_source_block a14225
_cod_original_sg_symbol_H-M 'P 21/c'
_cod_database_code 4088281
_shelx_space_group_comment
;
The symmetry employed for this shelxl refinement is uniquely defined
by the following loop, which should always be used as a source of
symmetry information in preference to the above space-group names.
They are only intended as comments.
;
_shelxl_version_number 2013-3

loop_
_space_group_symop_operation_xyz
'x, y, z'
'-x, y+1/2, -z+1/2'
'-x, -y, -z'
'x, -y-1/2, z-1/2'

loop_
_atom_site_label
_atom_site_type_symbol
_atom_site_fract_x
_atom_site_fract_y
_atom_site_fract_z
_atom_site_U_iso_or_equiv
_atom_site_adp_type
_atom_site_occupancy
_atom_site_site_symmetry_order
_atom_site_calc_flag
_atom_site_refinement_flags_posn
_atom_site_refinement_flags_adp
_atom_site_refinement_flags_occupancy
_atom_site_disorder_assembly
_atom_site_disorder_group
Ni1 Ni 0.20452(2) 0.58500(2) 0.49025(2) 0.01064(3) Uani 1 1 d . . . . .
Ni2 Ni 0.29866(2) 0.69333(2) 0.51466(2) 0.01009(3) Uani 1 1 d . . . . .
P3 P 0.18035(2) 0.72222(3) 0.55930(2) 0.01201(5) Uani 1 1 d . . . . .
P4 P 0.36573(2) 0.82488(3) 0.50412(2) 0.01128(5) Uani 1 1 d . . . . .
P5 P 0.34076(2) 0.51896(3) 0.56053(2) 0.01178(5) Uani 1 1 d . . . . .
P6 P 0.13035(2) 0.46091(3) 0.43340(2) 0.01157(5) Uani 1 1 d . . . . .
Si7 Si 0.23048(2) 0.79112(3) 0.42233(2) 0.01183(6) Uani 1 1 d . . . . .
Si8 Si 0.23678(2) 0.56208(3) 0.39497(2) 0.01101(6) Uani 1 1 d . . . . .
O1 O 0.22378(4) 0.69738(7) 0.34964(4) 0.01288(15) Uani 1 1 d . . . . .
C2 C 0.15228(5) 0.84002(11) 0.42257(6) 0.0142(2) Uani 1 1 d . . . . .
C3 C 0.32797(5) 0.95492(10) 0.44725(6) 0.0136(2) Uani 1 1 d . . . . .
C4 C 0.13156(5) 0.81481(10) 0.48236(6) 0.0136(2) Uani 1 1 d . . . . .
C5 C 0.05834(5) 0.54474(11) 0.38297(7) 0.0153(2) Uani 1 1 d . . . . .
H5A H 0.0520 0.6066 0.4179 0.018 Uiso 1 1 calc R U . . .
C6 C 0.35927(5) 0.47691(10) 0.47732(6) 0.01235(19) Uani 1 1 d . . . . .
C7 C 0.06506(6) 0.61363(12) 0.31658(7) 0.0206(2) Uani 1 1 d . . . . .
H7A H 0.0327 0.6739 0.2992 0.031 Uiso 1 1 calc R U . . .
H7B H 0.0625 0.5562 0.2766 0.031 Uiso 1 1 calc R U . . .
H7C H 0.1043 0.6548 0.3315 0.031 Uiso 1 1 calc R U . . .
C8 C 0.42227(5) 0.90466(11) 0.58327(7) 0.0161(2) Uani 1 1 d . . . . .
H8A H 0.4425 0.9670 0.5617 0.019 Uiso 1 1 calc R U . . .
C9 C 0.41289(5) 0.77091(11) 0.44749(7) 0.0148(2) Uani 1 1 d . . . . .
H9A H 0.4253 0.6854 0.4628 0.018 Uiso 1 1 calc R U . . .
C10 C 0.18493(5) 0.44870(10) 0.32800(6) 0.0142(2) Uani 1 1 d . . . . .
C11 C 0.35887(6) 1.05998(11) 0.43892(7) 0.0187(2) Uani 1 1 d . . . . .
H11A H 0.4002 1.0696 0.4678 0.022 Uiso 1 1 calc R U . . .
C12 C 0.16285(6) 0.58663(12) 0.67328(7) 0.0197(2) Uani 1 1 d . . . . .
H12A H 0.1331 0.5509 0.6929 0.030 Uiso 1 1 calc R U . . .
H12B H 0.1962 0.6214 0.7140 0.030 Uiso 1 1 calc R U . . .
H12C H 0.1785 0.5236 0.6485 0.030 Uiso 1 1 calc R U . . .
C13 C 0.43354(5) 0.42419(11) 0.41929(8) 0.0189(2) Uani 1 1 d . . . . .
H13A H 0.4735 0.4006 0.4239 0.023 Uiso 1 1 calc R U . . .
C14 C 0.00097(5) 0.46705(12) 0.35568(7) 0.0195(2) Uani 1 1 d . . . . .
H14A H -0.0335 0.5186 0.3292 0.029 Uiso 1 1 calc R U . . .
H14B H -0.0064 0.4291 0.3981 0.029 Uiso 1 1 calc R U . . .
H14C H 0.0061 0.4038 0.3223 0.029 Uiso 1 1 calc R U . . .
C15 C 0.33333(5) 0.47956(11) 0.34457(7) 0.0166(2) Uani 1 1 d . . . . .
H15A H 0.3043 0.4910 0.2968 0.020 Uiso 1 1 calc R U . . .
C16 C 0.41476(5) 0.51112(12) 0.63821(7) 0.0188(2) Uani 1 1 d . . . . .
H16A H 0.4438 0.5589 0.6211 0.023 Uiso 1 1 calc R U . . .
C17 C 0.26660(5) 0.93939(10) 0.40567(7) 0.0147(2) Uani 1 1 d . . . . .
C18 C 0.14280(5) 0.38859(10) 0.35323(6) 0.0143(2) Uani 1 1 d . . . . .
C19 C 0.13264(5) 0.68704(11) 0.61756(7) 0.0162(2) Uani 1 1 d . . . . .
H19A H 0.0943 0.6513 0.5834 0.019 Uiso 1 1 calc R U . . .
C20 C 0.18585(6) 0.41916(12) 0.25719(7) 0.0188(2) Uani 1 1 d . . . . .
H20A H 0.2125 0.4617 0.2380 0.023 Uiso 1 1 calc R U . . .
C21 C 0.37449(6) 0.76812(12) 0.36533(7) 0.0182(2) Uani 1 1 d . . . . .
H21A H 0.3953 0.7206 0.3380 0.027 Uiso 1 1 calc R U . . .
H21B H 0.3683 0.8512 0.3459 0.027 Uiso 1 1 calc R U . . .
H21C H 0.3353 0.7308 0.3595 0.027 Uiso 1 1 calc R U . . .
C22 C 0.10709(6) 0.29457(12) 0.31141(7) 0.0193(2) Uani 1 1 d . . . . .
H22A H 0.0805 0.2511 0.3303 0.023 Uiso 1 1 calc R U . . .
C23 C 0.31575(5) 0.49953(10) 0.40666(6) 0.01225(19) Uani 1 1 d . . . . .
C24 C 0.29484(5) 0.39012(10) 0.57689(7) 0.0151(2) Uani 1 1 d . . . . .
H24A H 0.2526 0.4059 0.5436 0.018 Uiso 1 1 calc R U . . .
C25 C 0.39145(6) 0.44367(11) 0.34991(7) 0.0192(2) Uani 1 1 d . . . . .
H25A H 0.4020 0.4327 0.3067 0.023 Uiso 1 1 calc R U . . .
C26 C 0.11053(6) 0.26490(13) 0.24259(8) 0.0228(3) Uani 1 1 d . . . . .
H26A H 0.0867 0.2004 0.2147 0.027 Uiso 1 1 calc R U . . .
C28 C 0.26942(7) 1.13620(12) 0.34796(8) 0.0251(3) Uani 1 1 d . . . . .
H28A H 0.2492 1.1974 0.3137 0.030 Uiso 1 1 calc R U . . .
C29 C 0.41082(6) 0.57889(14) 0.70670(8) 0.0267(3) Uani 1 1 d . . . . .
H29A H 0.4516 0.5933 0.7414 0.040 Uiso 1 1 calc R U . . .
H29B H 0.3881 0.5297 0.7309 0.040 Uiso 1 1 calc R U . . .
H29C H 0.3903 0.6568 0.6914 0.040 Uiso 1 1 calc R U . . .
C30 C 0.10172(5) 0.33095(11) 0.47460(7) 0.0155(2) Uani 1 1 d . . . . .
H30A H 0.0672 0.2945 0.4342 0.019 Uiso 1 1 calc R U . . .
C31 C 0.47059(6) 0.84304(13) 0.45499(8) 0.0238(3) Uani 1 1 d . . . . .
H31A H 0.4917 0.8054 0.4242 0.036 Uiso 1 1 calc R U . . .
H31B H 0.4970 0.8428 0.5068 0.036 Uiso 1 1 calc R U . . .
H31C H 0.4599 0.9269 0.4387 0.036 Uiso 1 1 calc R U . . .
C32 C 0.47185(6) 0.82256(13) 0.63267(8) 0.0247(3) Uani 1 1 d . . . . .
H32A H 0.5045 0.8726 0.6651 0.037 Uiso 1 1 calc R U . . .
H32B H 0.4878 0.7711 0.6018 0.037 Uiso 1 1 calc R U . . .
H32C H 0.4551 0.7713 0.6628 0.037 Uiso 1 1 calc R U . . .
C33 C 0.41748(5) 0.43902(11) 0.48222(7) 0.0160(2) Uani 1 1 d . . . . .
H33A H 0.4465 0.4232 0.5295 0.019 Uiso 1 1 calc R U . . .
C34 C 0.39109(7) 0.97254(13) 0.63001(8) 0.0250(3) Uani 1 1 d . . . . .
H34A H 0.4206 1.0240 0.6661 0.038 Uiso 1 1 calc R U . . .
H34B H 0.3741 0.9138 0.6561 0.038 Uiso 1 1 calc R U . . .
H34C H 0.3586 1.0233 0.5978 0.038 Uiso 1 1 calc R U . . .
C35 C 0.07315(5) 0.85021(12) 0.47856(7) 0.0184(2) Uani 1 1 d . . . . .
H35A H 0.0592 0.8313 0.5184 0.022 Uiso 1 1 calc R U . . .
C36 C 0.44538(6) 0.38762(14) 0.66299(8) 0.0265(3) Uani 1 1 d . . . . .
H36A H 0.4874 0.4005 0.6943 0.040 Uiso 1 1 calc R U . . .
H36B H 0.4443 0.3400 0.6194 0.040 Uiso 1 1 calc R U . . .
H36C H 0.4239 0.3437 0.6911 0.040 Uiso 1 1 calc R U . . .
C37 C 0.23828(6) 1.03324(11) 0.35658(8) 0.0226(3) Uani 1 1 d . . . . .
H37A H 0.1966 1.0260 0.3285 0.027 Uiso 1 1 calc R U . . .
C38 C 0.11237(6) 0.90123(12) 0.36138(7) 0.0196(2) Uani 1 1 d . . . . .
H38A H 0.1250 0.9180 0.3202 0.023 Uiso 1 1 calc R U . . .
C39 C 0.32990(6) 1.14970(11) 0.38925(8) 0.0225(3) Uani 1 1 d . . . . .
H39A H 0.3514 1.2200 0.3835 0.027 Uiso 1 1 calc R U . . .
C40 C 0.14883(6) 0.32941(13) 0.21435(7) 0.0223(3) Uani 1 1 d . . . . .
H40A H 0.1497 0.3123 0.1662 0.027 Uiso 1 1 calc R U . . .
C41 C 0.29178(6) 0.38877(13) 0.65556(7) 0.0233(3) Uani 1 1 d . . . . .
H41A H 0.2586 0.3362 0.6570 0.035 Uiso 1 1 calc R U . . .
H41B H 0.2849 0.4715 0.6699 0.035 Uiso 1 1 calc R U . . .
H41C H 0.3300 0.3579 0.6900 0.035 Uiso 1 1 calc R U . . .
C42 C 0.05509(6) 0.93815(13) 0.35872(7) 0.0242(3) Uani 1 1 d . . . . .
H42A H 0.0296 0.9807 0.3168 0.029 Uiso 1 1 calc R U . . .
C43 C 0.07724(6) 0.37155(12) 0.53532(7) 0.0207(2) Uani 1 1 d . . . . .
H43A H 0.0569 0.3031 0.5497 0.031 Uiso 1 1 calc R U . . .
H43B H 0.0484 0.4381 0.5168 0.031 Uiso 1 1 calc R U . . .
H43C H 0.1107 0.3995 0.5784 0.031 Uiso 1 1 calc R U . . .
C44 C 0.11370(7) 0.79073(13) 0.65920(8) 0.0255(3) Uani 1 1 d . . . . .
H44A H 0.0786 0.7651 0.6724 0.038 Uiso 1 1 calc R U . . .
H44B H 0.1032 0.8627 0.6274 0.038 Uiso 1 1 calc R U . . .
H44C H 0.1473 0.8102 0.7043 0.038 Uiso 1 1 calc R U . . .
C45 C 0.14916(6) 0.23143(12) 0.50278(8) 0.0225(3) Uani 1 1 d . . . . .
H45A H 0.1303 0.1592 0.5155 0.034 Uiso 1 1 calc R U . . .
H45B H 0.1814 0.2604 0.5468 0.034 Uiso 1 1 calc R U . . .
H45C H 0.1662 0.2108 0.4641 0.034 Uiso 1 1 calc R U . . .
C46 C 0.31118(7) 0.26570(12) 0.55446(9) 0.0263(3) Uani 1 1 d . . . . .
H46A H 0.2843 0.2042 0.5636 0.039 Uiso 1 1 calc R U . . .
H46B H 0.3531 0.2465 0.5836 0.039 Uiso 1 1 calc R U . . .
H46C H 0.3066 0.2664 0.5018 0.039 Uiso 1 1 calc R U . . .
C47 C 0.03547(6) 0.91244(13) 0.41758(8) 0.0231(3) Uani 1 1 d . . . . .
H47A H -0.0036 0.9372 0.4163 0.028 Uiso 1 1 calc R U . . .
C48A C 0.2227(2) 0.9628(6) 0.6034(4) 0.0186(7) Uani 0.765(7) 1 d . . P A 1
H48A H 0.2558 1.0126 0.6353 0.028 Uiso 0.765(7) 1 calc R U P A 1
H48B H 0.1867 0.9738 0.6178 0.028 Uiso 0.765(7) 1 calc R U P A 1
H48C H 0.2137 0.9876 0.5518 0.028 Uiso 0.765(7) 1 calc R U P A 1
C27A C 0.24140(10) 0.82905(15) 0.61191(13) 0.0124(4) Uani 0.765(7) 1 d . . P A 1
H27A H 0.2733 0.8217 0.5883 0.015 Uiso 0.765(7) 1 calc R U P A 1
C51A C 0.27194(10) 0.79025(17) 0.69200(12) 0.0163(5) Uani 0.765(7) 1 d . . P A 1
H51A H 0.3090 0.8375 0.7138 0.024 Uiso 0.765(7) 1 calc R U P A 1
H51B H 0.2820 0.7037 0.6937 0.024 Uiso 0.765(7) 1 calc R U P A 1
H51C H 0.2445 0.8046 0.7200 0.024 Uiso 0.765(7) 1 calc R U P A 1
C51B C 0.2888(3) 0.7733(5) 0.6712(4) 0.0129(14) Uani 0.235(7) 1 d . . P A 2
H51D H 0.3143 0.8262 0.7103 0.019 Uiso 0.235(7) 1 calc R U P A 2
H51E H 0.3089 0.7576 0.6348 0.019 Uiso 0.235(7) 1 calc R U P A 2
H51F H 0.2821 0.6963 0.6928 0.019 Uiso 0.235(7) 1 calc R U P A 2
C27B C 0.2278(3) 0.8357(5) 0.6329(4) 0.0108(12) Uani 0.235(7) 1 d . . P A 2
H27B H 0.2072 0.8506 0.6701 0.013 Uiso 0.235(7) 1 calc R U P A 2
C48B C 0.2370(7) 0.9562(18) 0.5995(11) 0.014(2) Uani 0.235(7) 1 d . . P A 2
H48D H 0.2609 1.0105 0.6389 0.021 Uiso 0.235(7) 1 calc R U P A 2
H48E H 0.1977 0.9934 0.5739 0.021 Uiso 0.235(7) 1 calc R U P A 2
H48F H 0.2584 0.9424 0.5642 0.021 Uiso 0.235(7) 1 calc R U P A 2

loop_
_atom_site_aniso_label
_atom_site_aniso_U_11
_atom_site_aniso_U_22
_atom_site_aniso_U_33
_atom_site_aniso_U_23
_atom_site_aniso_U_13
_atom_site_aniso_U_12
Ni1 0.00825(6) 0.01218(7) 0.01189(6) 0.00170(5) 0.00388(5) -0.00048(5)
Ni2 0.00847(6) 0.00925(6) 0.01279(7) 0.00034(5) 0.00385(5) -0.00002(5)
P3 0.01120(12) 0.01218(12) 0.01125(12) 0.00003(10) 0.00188(10) -0.00177(9)
P4 0.00952(12) 0.00999(12) 0.01443(13) -0.00151(10) 0.00412(10) -0.00126(9)
P5 0.01084(12) 0.01126(12) 0.01348(12) -0.00020(10) 0.00440(10) 0.00149(9)
P6 0.00928(12) 0.01200(12) 0.01418(13) 0.00120(10) 0.00490(10) -0.00143(9)
Si7 0.00910(13) 0.01073(13) 0.01528(14) 0.00170(11) 0.00357(11) 0.00059(10)
Si8 0.00982(13) 0.01088(13) 0.01364(13) 0.00063(10) 0.00566(11) -0.00072(10)
O1 0.0128(4) 0.0125(4) 0.0140(4) 0.0018(3) 0.0053(3) -0.0006(3)
C2 0.0110(5) 0.0154(5) 0.0151(5) 0.0008(4) 0.0028(4) 0.0020(4)
C3 0.0148(5) 0.0106(5) 0.0168(5) -0.0008(4) 0.0071(4) -0.0005(4)
C4 0.0114(5) 0.0146(5) 0.0133(5) -0.0004(4) 0.0020(4) 0.0004(4)
C5 0.0097(5) 0.0158(5) 0.0189(5) 0.0009(4) 0.0029(4) -0.0008(4)
C6 0.0121(5) 0.0091(4) 0.0173(5) -0.0021(4) 0.0070(4) -0.0004(4)
C7 0.0138(5) 0.0211(6) 0.0225(6) 0.0069(5) 0.0000(4) -0.0028(4)
C8 0.0151(5) 0.0148(5) 0.0174(5) -0.0045(4) 0.0042(4) -0.0030(4)
C9 0.0124(5) 0.0136(5) 0.0199(5) -0.0032(4) 0.0075(4) -0.0027(4)
C10 0.0131(5) 0.0136(5) 0.0157(5) -0.0001(4) 0.0047(4) -0.0015(4)
C11 0.0187(5) 0.0135(5) 0.0252(6) -0.0012(4) 0.0088(5) -0.0038(4)
C12 0.0193(6) 0.0240(6) 0.0163(5) 0.0027(5) 0.0066(4) -0.0051(5)
C13 0.0145(5) 0.0148(5) 0.0319(7) -0.0034(5) 0.0138(5) -0.0003(4)
C14 0.0112(5) 0.0221(6) 0.0240(6) 0.0012(5) 0.0041(4) -0.0024(4)
C15 0.0176(5) 0.0164(5) 0.0181(5) -0.0005(4) 0.0092(4) -0.0011(4)
C16 0.0145(5) 0.0233(6) 0.0168(5) -0.0016(4) 0.0027(4) 0.0028(4)
C17 0.0159(5) 0.0106(5) 0.0173(5) 0.0004(4) 0.0052(4) 0.0002(4)
C18 0.0130(5) 0.0139(5) 0.0163(5) -0.0005(4) 0.0052(4) -0.0011(4)
C19 0.0183(5) 0.0179(5) 0.0140(5) -0.0030(4) 0.0072(4) -0.0016(4)
C20 0.0186(5) 0.0213(6) 0.0180(5) -0.0013(4) 0.0081(4) -0.0042(4)
C21 0.0212(6) 0.0188(5) 0.0177(5) -0.0036(4) 0.0107(5) -0.0057(4)
C22 0.0163(5) 0.0188(6) 0.0241(6) -0.0032(5) 0.0086(5) -0.0056(4)
C23 0.0125(5) 0.0097(4) 0.0164(5) -0.0006(4) 0.0073(4) -0.0013(4)
C24 0.0155(5) 0.0125(5) 0.0182(5) 0.0032(4) 0.0070(4) 0.0019(4)
C25 0.0219(6) 0.0171(5) 0.0255(6) -0.0022(5) 0.0171(5) -0.0009(4)
C26 0.0208(6) 0.0230(6) 0.0243(6) -0.0084(5) 0.0069(5) -0.0077(5)
C28 0.0338(7) 0.0126(5) 0.0248(6) 0.0046(5) 0.0043(5) -0.0011(5)
C29 0.0238(6) 0.0364(8) 0.0185(6) -0.0071(5) 0.0052(5) -0.0018(6)
C30 0.0145(5) 0.0148(5) 0.0184(5) 0.0020(4) 0.0071(4) -0.0028(4)
C31 0.0169(6) 0.0264(6) 0.0329(7) -0.0098(5) 0.0145(5) -0.0082(5)
C32 0.0181(6) 0.0256(6) 0.0239(6) -0.0064(5) -0.0015(5) 0.0015(5)
C33 0.0122(5) 0.0139(5) 0.0223(6) -0.0023(4) 0.0062(4) 0.0005(4)
C34 0.0320(7) 0.0226(6) 0.0207(6) -0.0057(5) 0.0090(5) 0.0045(5)
C35 0.0138(5) 0.0231(6) 0.0184(5) -0.0006(5) 0.0057(4) 0.0019(4)
C36 0.0191(6) 0.0328(7) 0.0246(6) 0.0065(5) 0.0032(5) 0.0105(5)
C37 0.0228(6) 0.0139(5) 0.0255(6) 0.0041(5) 0.0005(5) -0.0002(4)
C38 0.0173(5) 0.0248(6) 0.0159(5) 0.0048(5) 0.0047(4) 0.0060(5)
C39 0.0310(7) 0.0119(5) 0.0268(6) 0.0005(5) 0.0125(5) -0.0049(5)
C40 0.0228(6) 0.0269(6) 0.0184(6) -0.0060(5) 0.0087(5) -0.0054(5)
C41 0.0236(6) 0.0274(7) 0.0215(6) 0.0050(5) 0.0109(5) 0.0004(5)
C42 0.0165(6) 0.0322(7) 0.0200(6) 0.0059(5) 0.0010(5) 0.0102(5)
C43 0.0218(6) 0.0228(6) 0.0211(6) 0.0009(5) 0.0118(5) -0.0050(5)
C44 0.0318(7) 0.0281(7) 0.0212(6) -0.0081(5) 0.0148(5) 0.0011(5)
C45 0.0233(6) 0.0170(6) 0.0287(7) 0.0078(5) 0.0107(5) 0.0017(5)
C46 0.0309(7) 0.0128(5) 0.0421(8) 0.0005(5) 0.0215(6) 0.0006(5)
C47 0.0128(5) 0.0299(7) 0.0254(6) 0.0010(5) 0.0050(5) 0.0077(5)
C48A 0.023(2) 0.0137(11) 0.0180(11) -0.0042(8) 0.0056(14) -0.0014(15)
C27A 0.0134(8) 0.0131(7) 0.0106(9) -0.0025(6) 0.0039(6) -0.0021(6)
C51A 0.0153(8) 0.0191(8) 0.0130(8) -0.0018(6) 0.0030(7) -0.0017(6)
C51B 0.013(2) 0.014(2) 0.011(2) -0.0043(18) 0.005(2) 0.0014(18)
C27B 0.015(2) 0.012(2) 0.010(3) -0.0048(18) 0.011(2) -0.0029(17)
C48B 0.017(6) 0.012(3) 0.013(3) -0.001(2) 0.004(4) 0.000(4)

loop_
_atom_type_symbol
_atom_type_description
_atom_type_scat_dispersion_real
_atom_type_scat_dispersion_imag
_atom_type_scat_source
C C 0.0033 0.0016 'International Tables Vol C Tables 4.2.6.8 and 6.1.1.4'
H H 0.0000 0.0000 'International Tables Vol C Tables 4.2.6.8 and 6.1.1.4'
O O 0.0106 0.0060 'International Tables Vol C Tables 4.2.6.8 and 6.1.1.4'
Si Si 0.0817 0.0704 'International Tables Vol C Tables 4.2.6.8 and 6.1.1.4'
P P 0.1023 0.0942 'International Tables Vol C Tables 4.2.6.8 and 6.1.1.4'
Ni Ni 0.3393 1.1124 'International Tables Vol C Tables 4.2.6.8 and 6.1.1.4'

loop_
_geom_angle_atom_site_label_1
_geom_angle_atom_site_label_2
_geom_angle_atom_site_label_3
_geom_angle
P6 Ni1 P3 113.819(12)
P6 Ni1 Si8 87.304(12)
P3 Ni1 Si8 143.286(13)
P6 Ni1 Ni2 157.843(11)
P3 Ni1 Ni2 87.022(10)
Si8 Ni1 Ni2 70.891(10)
P4 Ni2 P5 111.765(12)
P4 Ni2 Si7 87.449(12)
P5 Ni2 Si7 147.755(13)
P4 Ni2 Ni1 160.877(11)
P5 Ni2 Ni1 84.659(10)
Si7 Ni2 Ni1 73.522(10)
C4 P3 C27A 104.11(7)
C4 P3 C19 104.86(5)
C27A P3 C19 108.25(11)
C4 P3 C27B 106.22(17)
C19 P3 C27B 90.7(3)
C4 P3 Ni1 96.55(4)
C27A P3 Ni1 116.78(10)
C19 P3 Ni1 122.91(4)
C27B P3 Ni1 132.8(2)
C3 P4 C8 100.77(5)
C3 P4 C9 99.41(5)
C8 P4 C9 102.76(5)
C3 P4 Ni2 110.43(4)
C8 P4 Ni2 124.86(4)
C9 P4 Ni2 114.95(4)
C6 P5 C24 105.68(5)
C6 P5 C16 104.55(5)
C24 P5 C16 105.38(6)
C6 P5 Ni2 94.43(4)
C24 P5 Ni2 121.36(4)
C16 P5 Ni2 122.03(4)
C18 P6 C30 101.69(5)
C18 P6 C5 98.58(5)
C30 P6 C5 101.77(5)
C18 P6 Ni1 111.28(4)
C30 P6 Ni1 127.27(4)
C5 P6 Ni1 112.15(4)
O1 Si7 C17 107.80(5)
O1 Si7 C2 110.29(5)
C17 Si7 C2 103.85(5)
O1 Si7 Ni2 101.74(3)
C17 Si7 Ni2 107.68(4)
C2 Si7 Ni2 124.69(4)
O1 Si8 C10 105.29(5)
O1 Si8 C23 112.05(5)
C10 Si8 C23 102.61(5)
O1 Si8 Ni1 105.64(3)
C10 Si8 Ni1 108.19(4)
C23 Si8 Ni1 121.89(4)
Si7 O1 Si8 99.28(4)
C38 C2 C4 117.17(10)
C38 C2 Si7 120.36(9)
C4 C2 Si7 122.46(8)
C11 C3 C17 120.49(11)
C11 C3 P4 122.98(9)
C17 C3 P4 116.24(8)
C35 C4 C2 119.88(10)
C35 C4 P3 122.01(9)
C2 C4 P3 117.83(8)
C14 C5 C7 108.36(10)
C14 C5 P6 115.95(8)
C7 C5 P6 110.12(8)
C33 C6 C23 119.41(10)
C33 C6 P5 121.48(9)
C23 C6 P5 118.55(8)
C32 C8 C34 109.94(11)
C32 C8 P4 114.41(8)
C34 C8 P4 110.87(9)
C21 C9 C31 107.73(10)
C21 C9 P4 109.93(8)
C31 C9 P4 116.91(8)
C20 C10 C18 117.69(11)
C20 C10 Si8 126.13(9)
C18 C10 Si8 116.17(9)
C39 C11 C3 120.88(12)
C25 C13 C33 120.19(11)
C25 C15 C23 122.82(11)
C36 C16 C29 108.67(11)
C36 C16 P5 119.99(9)
C29 C16 P5 110.56(9)
C3 C17 C37 117.16(11)
C3 C17 Si7 115.88(8)
C37 C17 Si7 126.96(9)
C22 C18 C10 120.43(11)
C22 C18 P6 124.43(9)
C10 C18 P6 114.28(9)
C12 C19 C44 108.59(10)
C12 C19 P3 109.58(8)
C44 C19 P3 119.39(9)
C40 C20 C10 121.87(11)
C26 C22 C18 120.22(11)
C15 C23 C6 117.41(10)
C15 C23 Si8 120.29(9)
C6 C23 Si8 122.24(8)
C46 C24 C41 111.60(11)
C46 C24 P5 114.88(9)
C41 C24 P5 113.03(9)
C13 C25 C15 118.88(11)
C22 C26 C40 120.07(12)
C39 C28 C37 120.02(12)
C45 C30 C43 110.87(10)
C45 C30 P6 112.11(8)
C43 C30 P6 112.29(8)
C13 C33 C6 121.23(11)
C47 C35 C4 121.15(12)
C28 C37 C17 121.97(12)
C42 C38 C2 122.56(12)
C11 C39 C28 119.47(12)
C20 C40 C26 119.45(12)
C47 C42 C38 119.50(12)
C42 C47 C35 119.71(12)
C51A C27A C48A 113.5(3)
C51A C27A P3 112.69(14)
C48A C27A P3 114.0(2)
C48B C27B C51B 110.5(8)
C48B C27B P3 112.6(8)
C51B C27B P3 106.1(5)

loop_
_geom_bond_atom_site_label_1
_geom_bond_atom_site_label_2
_geom_bond_distance
Ni1 P6 2.1959(3)
Ni1 P3 2.2049(3)
Ni1 Si8 2.2143(3)
Ni1 Ni2 2.4169(2)
Ni2 P4 2.1988(3)
Ni2 P5 2.2040(3)
Ni2 Si7 2.2281(3)
P3 C4 1.8441(12)
P3 C27A 1.8686(16)
P3 C19 1.8687(12)
P3 C27B 1.935(6)
P4 C3 1.8385(12)
P4 C8 1.8689(12)
P4 C9 1.8880(12)
P5 C6 1.8479(12)
P5 C24 1.8712(12)
P5 C16 1.8756(12)
P6 C18 1.8396(12)
P6 C30 1.8654(12)
P6 C5 1.8858(12)
Si7 O1 1.6990(9)
Si7 C17 1.9154(12)
Si7 C2 1.9160(12)
Si8 O1 1.7003(9)
Si8 C10 1.9097(12)
Si8 C23 1.9205(11)
C2 C38 1.4054(16)
C2 C4 1.4149(16)
C3 C11 1.4030(16)
C3 C17 1.4055(16)
C4 C35 1.4046(16)
C5 C14 1.5332(16)
C5 C7 1.5350(17)
C6 C33 1.4025(15)
C6 C23 1.4205(16)
C8 C32 1.5277(18)
C8 C34 1.5289(18)
C9 C21 1.5322(17)
C9 C31 1.5357(16)
C10 C20 1.4037(17)
C10 C18 1.4042(16)
C11 C39 1.3832(18)
C12 C19 1.5366(17)
C13 C25 1.3838(19)
C13 C33 1.3893(17)
C15 C25 1.3920(17)
C15 C23 1.4020(16)
C16 C36 1.5376(19)
C16 C29 1.5401(18)
C17 C37 1.4064(17)
C18 C22 1.4032(16)
C19 C44 1.5417(17)
C20 C40 1.3893(18)
C22 C26 1.3882(18)
C24 C46 1.5231(17)
C24 C41 1.5342(17)
C26 C40 1.3905(19)
C28 C39 1.384(2)
C28 C37 1.3887(18)
C30 C45 1.5273(17)
C30 C43 1.5277(17)
C35 C47 1.3889(18)
C38 C42 1.3903(17)
C42 C47 1.384(2)
C48A C27A 1.529(6)
C27A C51A 1.523(3)
C51B C27B 1.536(9)
C27B C48B 1.52(2)
